data_7039156
loop_
_publ_author_name
'Behrle, Andrew C.'
'Walensky, Justin R.'

_publ_section_title
;
 Insertion of (t)BuNC into thorium-phosphorus and thorium-arsenic bonds:
 phosphaazaallene and arsaazaallene moieties in f element chemistry.
;
_journal_issue 24
_journal_name_full 'Dalton transactions (Cambridge, England : 2003)'
_journal_page_first 10042
_journal_page_last 10049
_journal_paper_doi 10.1039/c6dt00776g
_journal_volume 45
_journal_year 2016
_chemical_formula_sum 'C45 H71 As N2 Th'
_chemical_formula_weight 946.99
_space_group_crystal_system orthorhombic
_space_group_IT_number 62
_space_group_name_Hall '-P 2ac 2n'
_space_group_name_H-M_alt 'P n m a'
_symmetry_space_group_name_Hall '-P 2ac 2n'
_symmetry_space_group_name_H-M 'P n m a'
_atom_sites_solution_hydrogens geom
_audit_creation_method SHELXL-2014/7
_audit_update_record
;
2016-02-22 deposited with the CCDC.
2016-04-14 downloaded from the CCDC.
;
_cell_angle_alpha 90
_cell_angle_beta 90
_cell_angle_gamma 90
_cell_formula_units_Z 4
_cell_length_a 29.0966(19)
_cell_length_b 14.5564(9)
_cell_length_c 13.4878(9)
_cell_measurement_reflns_used 9896
_cell_measurement_temperature 100(2)
_cell_measurement_theta_max 26.63
_cell_measurement_theta_min 2.80
_cell_volume 5712.6(6)
_computing_cell_refinement 'APEX2 (Bruker AXS, 2008)'
_computing_data_collection 'APEX2 (Bruker AXS, 2008)'
_computing_data_reduction 'APEX2 (Bruker AXS, 2008)'
_computing_molecular_graphics 'X-SEED, Barbour, 2001'
_computing_publication_material 'CIFTAB (Sheldrick, 2013)'
_computing_structure_refinement 'SHELXL-2014(Sheldrick, 2014)'
_computing_structure_solution 'SHELXS-2014 (Sheldrick, 2014)'
_diffrn_ambient_temperature 100(2)
_diffrn_measured_fraction_theta_full 1.000
_diffrn_measured_fraction_theta_max 0.997
_diffrn_measurement_device_type 'Bruker APEXII CCD area detector'
_diffrn_measurement_method 'omega scans'
_diffrn_radiation_type MoK\a
_diffrn_radiation_wavelength 0.71073
_diffrn_reflns_av_R_equivalents 0.0640
_diffrn_reflns_av_unetI/netI 0.0327
_diffrn_reflns_Laue_measured_fraction_full 1.000
_diffrn_reflns_Laue_measured_fraction_max 0.997
_diffrn_reflns_limit_h_max 37
_diffrn_reflns_limit_h_min -37
_diffrn_reflns_limit_k_max 18
_diffrn_reflns_limit_k_min -18
_diffrn_reflns_limit_l_max 17
_diffrn_reflns_limit_l_min -17
_diffrn_reflns_number 67097
_diffrn_reflns_point_group_measured_fraction_full 1.000
_diffrn_reflns_point_group_measured_fraction_max 0.997
_diffrn_reflns_theta_full 25.242
_diffrn_reflns_theta_max 27.650
_diffrn_reflns_theta_min 1.664
_diffrn_standards_decay_% 0.0
_exptl_absorpt_coefficient_mu 3.208
_exptl_absorpt_correction_T_max 0.97
_exptl_absorpt_correction_T_min 0.70
_exptl_absorpt_correction_type multi-scan
_exptl_absorpt_process_details
;
 Data were corrected for decay and absorption using the program SADABS 
 (Sheldrick, G. M. (2003). SADABS. Version 2.10. University of
 G\"ottingen, Germany).
;
_exptl_crystal_colour orange
_exptl_crystal_density_diffrn 1.101
_exptl_crystal_description needle
_exptl_crystal_F_000 1912
_exptl_crystal_size_max 0.250
_exptl_crystal_size_mid 0.025
_exptl_crystal_size_min 0.010
_refine_diff_density_max 0.809
_refine_diff_density_min -1.643
_refine_diff_density_rms 0.118
_refine_ls_extinction_method none
_refine_ls_goodness_of_fit_ref 1.183
_refine_ls_hydrogen_treatment constr
_refine_ls_matrix_type full
_refine_ls_number_parameters 342
_refine_ls_number_reflns 6882
_refine_ls_number_restraints 399
_refine_ls_restrained_S_all 1.161
_refine_ls_R_factor_all 0.0412
_refine_ls_R_factor_gt 0.0330
_refine_ls_shift/su_max 0.001
_refine_ls_shift/su_mean 0.000
_refine_ls_structure_factor_coef Fsqd
_refine_ls_weighting_details 'w=1/[\s^2^(Fo^2^)+(0.0125P)^2^+24.3016P] where P=(Fo^2^+2Fc^2^)/3'
_refine_ls_weighting_scheme calc
_refine_ls_wR_factor_gt 0.0741
_refine_ls_wR_factor_ref 0.0763
_reflns_Friedel_coverage 0.000
_reflns_number_gt 5989
_reflns_number_total 6882
_reflns_threshold_expression 'I > 2\s(I)'
_cod_data_source_file c6dt00776g2.cif
_cod_data_source_block Compound_5
_cod_depositor_comments 'Adding full bibliography for 7039153--7039157.cif.'
_cod_database_code 7039156
_shelx_shelxl_version_number 2014/7
_shelx_space_group_comment
;
The symmetry employed for this shelxl refinement is uniquely defined
by the following loop, which should always be used as a source of
symmetry information in preference to the above space-group names.
They are only intended as comments.
;
_shelx_estimated_absorpt_t_min 0.501
_shelx_estimated_absorpt_t_max 0.969
_shelxl_version_number 2014_7

loop_
_space_group_symop_operation_xyz
'x, y, z'
'-x+1/2, -y, z+1/2'
'x+1/2, -y+1/2, -z+1/2'
'-x, y+1/2, -z'
'-x, -y, -z'
'x-1/2, y, -z-1/2'
'-x-1/2, y-1/2, z-1/2'
'x, -y-1/2, z'

loop_
_atom_site_label
_atom_site_type_symbol
_atom_site_fract_x
_atom_site_fract_y
_atom_site_fract_z
_atom_site_U_iso_or_equiv
_atom_site_adp_type
_atom_site_occupancy
_atom_site_site_symmetry_order
_atom_site_calc_flag
_atom_site_refinement_flags_posn
_atom_site_refinement_flags_adp
_atom_site_refinement_flags_occupancy
_atom_site_disorder_assembly
_atom_site_disorder_group
Th01 Th 0.41286(2) 0.7500 0.41263(2) 0.01094(6) Uani 1 2 d S TU P . .
As1 As 0.35578(2) 0.7500 0.14535(4) 0.01383(12) Uani 1 2 d S TU P . .
C11 C 0.35670(19) 0.7500 0.2804(4) 0.0153(11) Uani 1 2 d S TU P A .
C12 C 0.37784(19) 0.7500 0.5931(4) 0.0190(11) Uani 1 2 d S TU P A .
C1 C 0.4104(6) 0.9394(14) 0.3727(14) 0.015(2) Uani 0.507(10) 1 d . U P A 1
C1' C 0.4188(6) 0.9357(15) 0.3624(14) 0.016(3) Uani 0.493(10) 1 d . U P A 2
C2 C 0.4160(6) 0.9346(16) 0.4782(14) 0.016(3) Uani 0.507(10) 1 d . U P A 1
C2' C 0.4090(7) 0.9365(17) 0.4654(14) 0.015(3) Uani 0.493(10) 1 d . U P A 2
C3 C 0.4609(4) 0.8995(9) 0.4966(9) 0.016(2) Uani 0.507(10) 1 d . U P A 1
C3' C 0.4484(4) 0.9031(9) 0.5168(9) 0.016(2) Uani 0.493(10) 1 d . U P A 2
C4 C 0.4829(3) 0.8838(7) 0.4053(9) 0.0139(19) Uani 0.507(10) 1 d . U P A 1
C4' C 0.4819(4) 0.8818(8) 0.4469(10) 0.019(2) Uani 0.493(10) 1 d . U P A 2
C5 C 0.4519(4) 0.9079(9) 0.3296(8) 0.017(2) Uani 0.507(10) 1 d . U P A 1
C5' C 0.4643(4) 0.9001(8) 0.3526(9) 0.018(2) Uani 0.493(10) 1 d . U P A 2
C6 C 0.3871(4) 0.9771(7) 0.2848(8) 0.022(2) Uani 0.493(10) 1 d . U P A 2
H6A H 0.3551 0.9645 0.3026 0.033 Uiso 0.493(10) 1 calc R U P A 2
H6B H 0.3938 0.9498 0.2200 0.033 Uiso 0.493(10) 1 calc R U P A 2
H6C H 0.3920 1.0436 0.2817 0.033 Uiso 0.493(10) 1 calc R U P A 2
C6' C 0.3688(4) 0.9822(8) 0.3188(9) 0.031(3) Uani 0.507(10) 1 d . U P A 1
H6'1 H 0.3449 0.9976 0.3674 0.046 Uiso 0.507(10) 1 calc R U P A 1
H6'2 H 0.3785 1.0381 0.2842 0.046 Uiso 0.507(10) 1 calc R U P A 1
H6'3 H 0.3565 0.9381 0.2707 0.046 Uiso 0.507(10) 1 calc R U P A 1
C7 C 0.3671(4) 0.9757(10) 0.5150(9) 0.027(3) Uani 0.493(10) 1 d . U P A 2
H7A H 0.3694 0.9667 0.5869 0.041 Uiso 0.493(10) 1 calc R U P A 2
H7B H 0.3649 1.0415 0.5005 0.041 Uiso 0.493(10) 1 calc R U P A 2
H7C H 0.3396 0.9444 0.4901 0.041 Uiso 0.493(10) 1 calc R U P A 2
C7' C 0.3803(4) 0.9657(9) 0.5481(9) 0.026(2) Uani 0.507(10) 1 d . U P A 1
H7'1 H 0.3532 0.9858 0.5111 0.039 Uiso 0.507(10) 1 calc R U P A 1
H7'2 H 0.3719 0.9150 0.5923 0.039 Uiso 0.507(10) 1 calc R U P A 1
H7'3 H 0.3922 1.0170 0.5875 0.039 Uiso 0.507(10) 1 calc R U P A 1
C8 C 0.4568(4) 0.9014(8) 0.6283(7) 0.034(3) Uani 0.493(10) 1 d . U P A 2
H8A H 0.4286 0.9187 0.6632 0.051 Uiso 0.493(10) 1 calc R U P A 2
H8B H 0.4661 0.8394 0.6485 0.051 Uiso 0.493(10) 1 calc R U P A 2
H8C H 0.4813 0.9451 0.6450 0.051 Uiso 0.493(10) 1 calc R U P A 2
C8' C 0.4823(4) 0.8857(7) 0.5975(7) 0.025(2) Uani 0.507(10) 1 d . U P A 1
H8'1 H 0.4598 0.9014 0.6490 0.038 Uiso 0.507(10) 1 calc R U P A 1
H8'2 H 0.4915 0.8214 0.6050 0.038 Uiso 0.507(10) 1 calc R U P A 1
H8'3 H 0.5093 0.9254 0.6041 0.038 Uiso 0.507(10) 1 calc R U P A 1
C9 C 0.5315(3) 0.8564(6) 0.4704(9) 0.030(3) Uani 0.493(10) 1 d . U P A 2
H9A H 0.5481 0.8445 0.4086 0.045 Uiso 0.493(10) 1 calc R U P A 2
H9B H 0.5462 0.9072 0.5060 0.045 Uiso 0.493(10) 1 calc R U P A 2
H9C H 0.5320 0.8011 0.5119 0.045 Uiso 0.493(10) 1 calc R U P A 2
C9' C 0.5325(3) 0.8617(6) 0.3881(8) 0.030(2) Uani 0.507(10) 1 d . U P A 1
H9'1 H 0.5380 0.8544 0.3168 0.045 Uiso 0.507(10) 1 calc R U P A 1
H9'2 H 0.5517 0.9118 0.4136 0.045 Uiso 0.507(10) 1 calc R U P A 1
H9'3 H 0.5404 0.8046 0.4225 0.045 Uiso 0.507(10) 1 calc R U P A 1
C10 C 0.4862(4) 0.8864(6) 0.2508(8) 0.025(2) Uani 0.493(10) 1 d . U P A 2
H10A H 0.4647 0.9062 0.1992 0.038 Uiso 0.493(10) 1 calc R U P A 2
H10B H 0.5144 0.9230 0.2464 0.038 Uiso 0.493(10) 1 calc R U P A 2
H10C H 0.4936 0.8213 0.2415 0.038 Uiso 0.493(10) 1 calc R U P A 2
C10' C 0.4625(4) 0.9071(8) 0.2178(7) 0.035(3) Uani 0.507(10) 1 d . U P A 1
H10D H 0.4352 0.9267 0.1809 0.052 Uiso 0.507(10) 1 calc R U P A 1
H10E H 0.4879 0.9494 0.2039 0.052 Uiso 0.507(10) 1 calc R U P A 1
H10F H 0.4711 0.8449 0.1973 0.052 Uiso 0.507(10) 1 calc R U P A 1
C19 C 0.29249(17) 0.7500 0.0856(4) 0.0191(11) Uani 1 2 d S TU P A .
C20 C 0.27162(15) 0.8335(4) 0.0555(3) 0.0293(10) Uani 1 1 d . U . . .
C21 C 0.23309(16) 0.8310(5) -0.0068(3) 0.0435(14) Uani 1 1 d . U . . .
H21 H 0.2194 0.8874 -0.0263 0.052 Uiso 1 1 calc R U . . .
C22 C 0.2142(2) 0.7500 -0.0409(5) 0.051(2) Uani 1 2 d S TU P . .
C23 C 0.29068(18) 0.9253(3) 0.0885(4) 0.0352(11) Uani 1 1 d . U . . .
H23 H 0.3107 0.9130 0.1473 0.042 Uiso 1 1 calc R U . . .
C25 C 0.3213(2) 0.9694(4) 0.0090(4) 0.0465(14) Uani 1 1 d . U . . .
H25A H 0.3474 0.9290 -0.0050 0.070 Uiso 1 1 calc R U . . .
H25B H 0.3326 1.0288 0.0330 0.070 Uiso 1 1 calc R U . . .
H25C H 0.3034 0.9786 -0.0518 0.070 Uiso 1 1 calc R U . . .
C24 C 0.2540(2) 0.9944(4) 0.1219(4) 0.0602(19) Uani 1 1 d . U . . .
H24A H 0.2340 1.0095 0.0658 0.090 Uiso 1 1 calc R U . . .
H24B H 0.2690 1.0505 0.1459 0.090 Uiso 1 1 calc R U . . .
H24C H 0.2356 0.9675 0.1754 0.090 Uiso 1 1 calc R U . . .
C26 C 0.1735(3) 0.7500 -0.1101(6) 0.099(5) Uani 1 2 d S TU P . .
H26 H 0.1735 0.8187 -0.1101 0.118 Uiso 0.5 1 calc R U P . .
C27 C 0.1304(2) 0.7500 -0.0681(5) 0.054(3) Uani 1 2 d S TU P . .
H27A H 0.1207 0.8134 -0.0556 0.081 Uiso 0.5 1 calc R U P . .
H27B H 0.1312 0.7160 -0.0054 0.081 Uiso 0.5 1 calc R U P . .
H27C H 0.1086 0.7205 -0.1135 0.081 Uiso 0.5 1 calc R U P . .
C28 C 0.1846(2) 0.7500 -0.2135(5) 0.043(2) Uani 1 2 d S TU P . .
H28A H 0.1910 0.6870 -0.2352 0.065 Uiso 0.5 1 calc R U P . .
H28B H 0.2119 0.7882 -0.2247 0.065 Uiso 0.5 1 calc R U P . .
H28C H 0.1587 0.7748 -0.2514 0.065 Uiso 0.5 1 calc R U P . .
N2 N 0.33430(15) 0.7500 0.3678(4) 0.0159(9) Uani 1 2 d S TU P A .
C13 C 0.28368(19) 0.7500 0.3839(4) 0.0191(12) Uani 1 2 d S TU P . .
C14 C 0.26221(14) 0.8361(3) 0.3374(3) 0.0258(10) Uani 1 1 d . U . . .
H14A H 0.2767 0.8910 0.3656 0.039 Uiso 1 1 calc R U . . .
H14B H 0.2292 0.8372 0.3514 0.039 Uiso 1 1 calc R U . . .
H14C H 0.2671 0.8352 0.2655 0.039 Uiso 1 1 calc R U . . .
C15 C 0.2752(2) 0.7500 0.4943(4) 0.0224(13) Uani 1 2 d S TU P A .
H15A H 0.2929 0.7004 0.5252 0.034 Uiso 0.5 1 calc R U P . .
H15B H 0.2424 0.7404 0.5071 0.034 Uiso 0.5 1 calc R U P . .
H15C H 0.2848 0.8091 0.5222 0.034 Uiso 0.5 1 calc R U P . .
N1 N 0.36470(17) 0.7500 0.6718(4) 0.0210(11) Uani 1 2 d S TU P . .
C16 C 0.3428(2) 0.7500 0.7709(4) 0.0237(13) Uani 1 2 d S TU P A .
C18 C 0.31262(18) 0.8363(4) 0.7754(4) 0.0383(12) Uani 1 1 d . U . . .
H18A H 0.2973 0.8394 0.8400 0.057 Uiso 1 1 calc R U . A .
H18B H 0.3318 0.8909 0.7662 0.057 Uiso 1 1 calc R U . . .
H18C H 0.2894 0.8335 0.7227 0.057 Uiso 1 1 calc R U . . .
C17 C 0.3800(3) 0.7500 0.8459(6) 0.057(3) Uani 1 2 d S TU P . .
H17A H 0.3666 0.7500 0.9125 0.086 Uiso 1 2 calc R U P A .
H17B H 0.3991 0.6950 0.8375 0.086 Uiso 0.5 1 calc R U P . .
H17C H 0.3991 0.8050 0.8375 0.086 Uiso 0.5 1 calc R U P . .

loop_
_atom_site_aniso_label
_atom_site_aniso_U_11
_atom_site_aniso_U_22
_atom_site_aniso_U_33
_atom_site_aniso_U_23
_atom_site_aniso_U_13
_atom_site_aniso_U_12
Th01 0.00970(9) 0.01016(9) 0.01296(9) 0.000 -0.00022(8) 0.000
As1 0.0117(3) 0.0172(3) 0.0126(3) 0.000 0.0002(2) 0.000
C11 0.015(2) 0.016(3) 0.015(2) 0.000 -0.0005(19) 0.000
C12 0.016(3) 0.023(3) 0.018(2) 0.000 -0.002(2) 0.000
C1 0.015(5) 0.008(4) 0.023(4) 0.001(3) 0.001(3) -0.004(3)
C1' 0.018(5) 0.013(5) 0.017(4) -0.002(3) -0.003(3) -0.002(4)
C2 0.016(5) 0.012(5) 0.021(5) 0.000(3) 0.001(3) -0.002(4)
C2' 0.015(5) 0.011(5) 0.020(4) -0.003(3) -0.004(3) -0.002(3)
C3 0.015(4) 0.014(5) 0.018(4) 0.000(3) 0.001(3) -0.001(4)
C3' 0.014(4) 0.010(4) 0.023(4) -0.003(3) -0.004(3) -0.005(3)
C4 0.011(3) 0.013(4) 0.017(4) -0.001(4) -0.001(3) -0.001(3)
C4' 0.018(4) 0.015(4) 0.024(4) -0.001(4) -0.003(3) -0.002(3)
C5 0.011(4) 0.020(4) 0.020(4) 0.004(3) -0.002(3) -0.004(3)
C5' 0.018(4) 0.012(4) 0.024(4) -0.001(3) 0.002(3) -0.001(3)
C6 0.024(5) 0.014(4) 0.029(5) 0.004(4) -0.009(4) 0.000(4)
C6' 0.029(5) 0.018(5) 0.044(7) 0.004(5) -0.012(4) -0.002(4)
C7 0.024(5) 0.029(6) 0.030(6) 0.004(5) -0.001(4) 0.016(4)
C7' 0.028(6) 0.019(5) 0.030(5) 0.000(4) 0.007(4) 0.003(4)
C8 0.047(7) 0.033(6) 0.023(4) -0.003(4) -0.013(4) -0.009(5)
C8' 0.032(5) 0.024(5) 0.019(4) 0.001(3) -0.008(4) -0.003(4)
C9 0.015(4) 0.018(5) 0.057(7) -0.002(4) -0.009(4) -0.006(3)
C9' 0.014(4) 0.022(4) 0.053(7) -0.007(4) 0.005(3) -0.006(3)
C10 0.028(5) 0.014(4) 0.034(5) -0.004(4) 0.012(4) -0.007(4)
C10' 0.044(6) 0.038(6) 0.022(4) 0.005(4) 0.005(4) -0.004(5)
C19 0.005(2) 0.037(3) 0.015(2) 0.000 0.003(2) 0.000
C20 0.024(2) 0.050(3) 0.0137(19) 0.0015(18) 0.0017(16) 0.0178(19)
C21 0.022(2) 0.093(4) 0.015(2) 0.004(2) 0.0012(17) 0.029(2)
C22 0.019(3) 0.124(6) 0.010(3) 0.000 0.003(2) 0.000
C23 0.051(3) 0.034(2) 0.020(2) 0.000(2) 0.000(2) 0.024(2)
C25 0.078(4) 0.029(3) 0.033(3) 0.000(2) 0.011(3) 0.010(3)
C24 0.085(4) 0.055(4) 0.041(3) 0.007(3) 0.010(3) 0.050(3)
C26 0.021(4) 0.252(15) 0.022(4) 0.000 -0.004(3) 0.000
C27 0.015(3) 0.121(8) 0.027(4) 0.000 -0.007(3) 0.000
C28 0.019(3) 0.090(7) 0.022(3) 0.000 -0.004(3) 0.000
N2 0.0076(19) 0.022(2) 0.018(2) 0.000 -0.0013(16) 0.000
C13 0.008(2) 0.032(3) 0.017(3) 0.000 -0.0008(18) 0.000
C14 0.0129(19) 0.041(3) 0.023(2) 0.0042(19) 0.0009(16) 0.0097(18)
C15 0.014(3) 0.032(3) 0.021(3) 0.000 0.000(2) 0.000
N1 0.020(3) 0.027(3) 0.016(2) 0.000 0.0005(18) 0.000
C16 0.026(3) 0.030(3) 0.015(3) 0.000 0.008(2) 0.000
C18 0.048(3) 0.038(3) 0.029(3) -0.004(2) 0.016(2) 0.003(2)
C17 0.042(4) 0.108(8) 0.021(3) 0.000 -0.003(3) 0.000

loop_
_atom_type_symbol
_atom_type_description
_atom_type_scat_dispersion_real
_atom_type_scat_dispersion_imag
_atom_type_scat_source
C C 0.0033 0.0016 'International Tables Vol C Tables 4.2.6.8 and 6.1.1.4'
H H 0.0000 0.0000 'International Tables Vol C Tables 4.2.6.8 and 6.1.1.4'
N N 0.0061 0.0033 'International Tables Vol C Tables 4.2.6.8 and 6.1.1.4'
As As 0.0499 2.0058 'International Tables Vol C Tables 4.2.6.8 and 6.1.1.4'
Th Th -7.2400 8.8979 'International Tables Vol C Tables 4.2.6.8 and 6.1.1.4'

loop_
_geom_angle_atom_site_label_1
_geom_angle_atom_site_label_2
_geom_angle_atom_site_label_3
_geom_angle
_geom_angle_site_symmetry_1
_geom_angle_site_symmetry_3
N2 Th01 C11 32.70(17) . .
N2 Th01 C12 82.09(17) . .
C11 Th01 C12 114.79(18) . .
N2 Th01 C5' 116.6(3) . 8_575
C11 Th01 C5' 98.6(3) . 8_575
C12 Th01 C5' 118.6(3) . 8_575
N2 Th01 C5' 116.6(3) . .
C11 Th01 C5' 98.6(3) . .
C12 Th01 C5' 118.6(3) . .
C5' Th01 C5' 104.2(5) 8_575 .
N2 Th01 C1' 89.9(4) . 8_575
C11 Th01 C1' 82.1(4) . 8_575
C12 Th01 C1' 104.3(3) . 8_575
C5' Th01 C1' 29.8(4) 8_575 8_575
C5' Th01 C1' 131.3(4) . 8_575
N2 Th01 C1' 89.9(4) . .
C11 Th01 C1' 82.1(4) . .
C12 Th01 C1' 104.3(3) . .
C5' Th01 C1' 131.3(4) 8_575 .
C5' Th01 C1' 29.8(4) . .
C1' Th01 C1' 151.0(7) 8_575 .
N2 Th01 C5 106.9(2) . 8_575
C11 Th01 C5 88.8(2) . 8_575
C12 Th01 C5 121.7(3) . 8_575
N2 Th01 C5 106.9(2) . .
C11 Th01 C5 88.8(2) . .
C12 Th01 C5 121.7(3) . .
C5 Th01 C5 110.5(5) 8_575 .
N2 Th01 C2' 91.5(4) . .
C11 Th01 C2' 99.2(3) . .
C12 Th01 C2' 75.6(5) . .
C5' Th01 C2' 149.1(5) 8_575 .
C5' Th01 C2' 48.2(6) . .
C1' Th01 C2' 178.6(5) 8_575 .
C1' Th01 C2' 29.3(5) . .
N2 Th01 C2' 91.5(4) . 8_575
C11 Th01 C2' 99.2(3) . 8_575
C12 Th01 C2' 75.6(5) . 8_575
C5' Th01 C2' 48.2(6) 8_575 8_575
C5' Th01 C2' 149.1(5) . 8_575
C1' Th01 C2' 29.3(5) 8_575 8_575
C1' Th01 C2' 178.6(5) . 8_575
C2' Th01 C2' 150.3(9) . 8_575
N2 Th01 C1 85.8(4) . .
C11 Th01 C1 80.9(4) . .
C12 Th01 C1 99.6(3) . .
C5 Th01 C1 137.7(4) 8_575 .
C5 Th01 C1 29.3(3) . .
C11 As1 C19 114.5(2) . .
N2 C11 As1 150.2(4) . .
N2 C11 Th01 71.4(3) . .
As1 C11 Th01 138.3(3) . .
N1 C12 Th01 177.1(5) . .
C5 C1 C2 107.2(16) . .
C5 C1 C6' 127.3(14) . .
C2 C1 C6' 125.2(13) . .
C5 C1 Th01 74.9(9) . .
C2 C1 Th01 76.0(12) . .
C6' C1 Th01 120.4(11) . .
C2' C1' C5' 106.3(17) . .
C2' C1' C6 123.4(14) . .
C5' C1' C6 130.0(14) . .
C2' C1' Th01 76.0(13) . .
C5' C1' Th01 74.2(10) . .
C6 C1' Th01 120.9(12) . .
C3 C2 C1 107.1(17) . .
C3 C2 C7' 130.1(14) . .
C1 C2 C7' 122.7(14) . .
C3 C2 Th01 75.2(10) . .
C1 C2 Th01 74.5(12) . .
C7' C2 Th01 118.0(13) . .
C1' C2' C3' 108.2(17) . .
C1' C2' C7 127.0(14) . .
C3' C2' C7 124.4(15) . .
C1' C2' Th01 74.7(12) . .
C3' C2' Th01 76.2(10) . .
C7 C2' Th01 120.8(13) . .
C4 C3 C2 108.9(13) . .
C4 C3 C8' 125.4(10) . .
C2 C3 C8' 125.6(12) . .
C4 C3 Th01 75.5(6) . .
C2 C3 Th01 75.6(10) . .
C8' C3 Th01 117.6(8) . .
C4' C3' C2' 108.0(14) . .
C4' C3' C8 123.5(11) . .
C2' C3' C8 128.0(13) . .
C4' C3' Th01 75.2(7) . .
C2' C3' Th01 74.6(10) . .
C8 C3' Th01 122.5(8) . .
C3 C4 C5 107.5(9) . .
C3 C4 C9' 127.7(10) . .
C5 C4 C9' 124.0(10) . .
C3 C4 Th01 75.6(6) . .
C5 C4 Th01 74.5(6) . .
C9' C4 Th01 123.7(6) . .
C3' C4' C5' 108.6(10) . .
C3' C4' C9 125.2(11) . .
C5' C4' C9 125.6(11) . .
C3' C4' Th01 76.3(7) . .
C5' C4' Th01 73.7(6) . .
C9 C4' Th01 123.0(7) . .
C4 C5 C1 109.3(12) . .
C4 C5 C10' 125.5(10) . .
C1 C5 C10' 125.1(12) . .
C4 C5 Th01 76.4(6) . .
C1 C5 Th01 75.9(9) . .
C10' C5 Th01 117.9(8) . .
C4' C5' C1' 108.9(12) . .
C4' C5' C10 129.9(11) . .
C1' C5' C10 121.2(13) . .
C4' C5' Th01 77.4(6) . .
C1' C5' Th01 76.0(10) . .
C10 C5' Th01 112.7(7) . .
C1' C6 H6A 109.5 . .
C1' C6 H6B 109.5 . .
H6A C6 H6B 109.5 . .
C1' C6 H6C 109.5 . .
H6A C6 H6C 109.5 . .
H6B C6 H6C 109.5 . .
C1 C6' H6'1 109.5 . .
C1 C6' H6'2 109.5 . .
H6'1 C6' H6'2 109.5 . .
C1 C6' H6'3 109.5 . .
H6'1 C6' H6'3 109.5 . .
H6'2 C6' H6'3 109.5 . .
C2' C7 H7A 109.5 . .
C2' C7 H7B 109.5 . .
H7A C7 H7B 109.5 . .
C2' C7 H7C 109.5 . .
H7A C7 H7C 109.5 . .
H7B C7 H7C 109.5 . .
C2 C7' H7'1 109.5 . .
C2 C7' H7'2 109.5 . .
H7'1 C7' H7'2 109.5 . .
C2 C7' H7'3 109.5 . .
H7'1 C7' H7'3 109.5 . .
H7'2 C7' H7'3 109.5 . .
C3' C8 H8A 109.5 . .
C3' C8 H8B 109.5 . .
H8A C8 H8B 109.5 . .
C3' C8 H8C 109.5 . .
H8A C8 H8C 109.5 . .
H8B C8 H8C 109.5 . .
C3 C8' H8'1 109.5 . .
C3 C8' H8'2 109.5 . .
H8'1 C8' H8'2 109.5 . .
C3 C8' H8'3 109.5 . .
H8'1 C8' H8'3 109.5 . .
H8'2 C8' H8'3 109.5 . .
C4' C9 H9A 109.5 . .
C4' C9 H9B 109.5 . .
H9A C9 H9B 109.5 . .
C4' C9 H9C 109.5 . .
H9A C9 H9C 109.5 . .
H9B C9 H9C 109.5 . .
C4 C9' H9'1 109.5 . .
C4 C9' H9'2 109.5 . .
H9'1 C9' H9'2 109.5 . .
C4 C9' H9'3 109.5 . .
H9'1 C9' H9'3 109.5 . .
H9'2 C9' H9'3 109.5 . .
C5' C10 H10A 109.5 . .
C5' C10 H10B 109.5 . .
H10A C10 H10B 109.5 . .
C5' C10 H10C 109.5 . .
H10A C10 H10C 109.5 . .
H10B C10 H10C 109.5 . .
C5 C10' H10D 109.5 . .
C5 C10' H10E 109.5 . .
H10D C10' H10E 109.5 . .
C5 C10' H10F 109.5 . .
H10D C10' H10F 109.5 . .
H10E C10' H10F 109.5 . .
C20 C19 C20 118.0(6) 8_575 .
C20 C19 As1 120.5(3) 8_575 .
C20 C19 As1 120.5(3) . .
C21 C20 C19 119.4(5) . .
C21 C20 C23 119.5(5) . .
C19 C20 C23 121.1(4) . .
C22 C21 C20 122.8(6) . .
C22 C21 H21 118.6 . .
C20 C21 H21 118.6 . .
C21 C22 C21 117.3(7) . 8_575
C21 C22 C26 121.3(3) . .
C21 C22 C26 121.3(3) 8_575 .
C20 C23 C24 114.2(5) . .
C20 C23 C25 112.1(4) . .
C24 C23 C25 109.5(4) . .
C20 C23 H23 106.8 . .
C24 C23 H23 106.8 . .
C25 C23 H23 106.8 . .
C23 C25 H25A 109.5 . .
C23 C25 H25B 109.5 . .
H25A C25 H25B 109.5 . .
C23 C25 H25C 109.5 . .
H25A C25 H25C 109.5 . .
H25B C25 H25C 109.5 . .
C23 C24 H24A 109.5 . .
C23 C24 H24B 109.5 . .
H24A C24 H24B 109.5 . .
C23 C24 H24C 109.5 . .
H24A C24 H24C 109.5 . .
H24B C24 H24C 109.5 . .
C27 C26 C28 127.4(7) . .
C27 C26 C22 117.5(7) . .
C28 C26 C22 115.2(7) . .
C27 C26 H26 90.0 . .
C28 C26 H26 90.0 . .
C22 C26 H26 90.0 . .
C26 C27 H27A 109.5 . .
C26 C27 H27B 109.5 . .
H27A C27 H27B 109.5 . .
C26 C27 H27C 109.5 . .
H27A C27 H27C 109.5 . .
H27B C27 H27C 109.5 . .
C26 C28 H28A 109.5 . .
C26 C28 H28B 109.5 . .
H28A C28 H28B 109.5 . .
C26 C28 H28C 109.5 . .
H28A C28 H28C 109.5 . .
H28B C28 H28C 109.5 . .
C11 N2 C13 127.3(5) . .
C11 N2 Th01 75.9(3) . .
C13 N2 Th01 156.8(4) . .
N2 C13 C15 107.8(5) . .
N2 C13 C14 110.1(3) . .
C15 C13 C14 109.6(3) . .
N2 C13 C14 110.1(3) . 8_575
C15 C13 C14 109.6(3) . 8_575
C14 C13 C14 109.6(5) . 8_575
C13 C14 H14A 109.5 . .
C13 C14 H14B 109.5 . .
H14A C14 H14B 109.5 . .
C13 C14 H14C 109.5 . .
H14A C14 H14C 109.5 . .
H14B C14 H14C 109.5 . .
C13 C15 H15A 109.5 . .
C13 C15 H15B 109.5 . .
H15A C15 H15B 109.5 . .
C13 C15 H15C 109.5 . .
H15A C15 H15C 109.5 . .
H15B C15 H15C 109.5 . .
C12 N1 C16 174.4(6) . .
N1 C16 C17 107.6(5) . .
N1 C16 C18 106.3(3) . 8_575
C17 C16 C18 113.1(4) . 8_575
N1 C16 C18 106.3(3) . .
C17 C16 C18 113.1(4) . .
C18 C16 C18 109.9(6) 8_575 .
C16 C18 H18A 109.5 . .
C16 C18 H18B 109.5 . .
H18A C18 H18B 109.5 . .
C16 C18 H18C 109.5 . .
H18A C18 H18C 109.5 . .
H18B C18 H18C 109.5 . .
C16 C17 H17A 109.5 . .
C16 C17 H17B 109.5 . .
H17A C17 H17B 109.5 . .
C16 C17 H17C 109.5 . .
H17A C17 H17C 109.5 . .
H17B C17 H17C 109.5 . .

loop_
_geom_bond_atom_site_label_1
_geom_bond_atom_site_label_2
_geom_bond_distance
_geom_bond_site_symmetry_2
Th01 N2 2.364(4) .
Th01 C11 2.419(5) .
Th01 C12 2.638(6) .
Th01 C5' 2.769(12) 8_575
Th01 C5' 2.769(12) .
Th01 C1' 2.79(2) 8_575
Th01 C1' 2.79(2) .
Th01 C5 2.798(12) 8_575
Th01 C5 2.798(12) .
Th01 C2' 2.81(2) .
Th01 C2' 2.81(2) 8_575
Th01 C1 2.81(2) .
As1 C11 1.821(5) .
As1 C19 2.010(5) .
C11 N2 1.348(7) .
C12 N1 1.128(7) .
C1 C5 1.417(16) .
C1 C2 1.43(2) .
C1 C6' 1.54(2) .
C1' C2' 1.42(2) .
C1' C5' 1.429(17) .
C1' C6 1.52(2) .
C2 C3 1.425(18) .
C2 C7' 1.47(2) .
C2' C3' 1.425(17) .
C2' C7 1.50(2) .
C3 C4 1.407(13) .
C3 C8' 1.510(14) .
C3' C4' 1.391(14) .
C3' C8 1.524(15) .
C4 C5 1.409(12) .
C4 C9' 1.496(12) .
C4' C5' 1.396(14) .
C4' C9 1.524(13) .
C5 C10' 1.539(14) .
C5' C10 1.527(14) .
C6 H6A 0.9800 .
C6 H6B 0.9800 .
C6 H6C 0.9800 .
C6' H6'1 0.9800 .
C6' H6'2 0.9800 .
C6' H6'3 0.9800 .
C7 H7A 0.9800 .
C7 H7B 0.9800 .
C7 H7C 0.9800 .
C7' H7'1 0.9800 .
C7' H7'2 0.9800 .
C7' H7'3 0.9800 .
C8 H8A 0.9800 .
C8 H8B 0.9800 .
C8 H8C 0.9800 .
C8' H8'1 0.9800 .
C8' H8'2 0.9800 .
C8' H8'3 0.9800 .
C9 H9A 0.9800 .
C9 H9B 0.9800 .
C9 H9C 0.9800 .
C9' H9'1 0.9800 .
C9' H9'2 0.9800 .
C9' H9'3 0.9800 .
C10 H10A 0.9800 .
C10 H10B 0.9800 .
C10 H10C 0.9800 .
C10' H10D 0.9800 .
C10' H10E 0.9800 .
C10' H10F 0.9800 .
C19 C20 1.418(5) 8_575
C19 C20 1.418(5) .
C20 C21 1.401(6) .
C20 C23 1.513(7) .
C21 C22 1.380(7) .
C21 H21 0.9500 .
C22 C21 1.380(7) 8_575
C22 C26 1.506(10) .
C23 C24 1.535(7) .
C23 C25 1.535(7) .
C23 H23 1.0000 .
C25 H25A 0.9800 .
C25 H25B 0.9800 .
C25 H25C 0.9800 .
C24 H24A 0.9800 .
C24 H24B 0.9800 .
C24 H24C 0.9800 .
C26 C27 1.377(10) .
C26 C28 1.432(10) .
C26 H26 1.0000 .
C27 H27A 0.9800 .
C27 H27B 0.9800 .
C27 H27C 0.9800 .
C28 H28A 0.9800 .
C28 H28B 0.9800 .
C28 H28C 0.9800 .
N2 C13 1.489(7) .
C13 C15 1.510(8) .
C13 C14 1.535(5) .
C13 C14 1.535(5) 8_575
C14 H14A 0.9800 .
C14 H14B 0.9800 .
C14 H14C 0.9800 .
C15 H15A 0.9800 .
C15 H15B 0.9800 .
C15 H15C 0.9800 .
N1 C16 1.481(7) .
C16 C17 1.482(10) .
C16 C18 1.534(6) 8_575
C16 C18 1.534(6) .
C18 H18A 0.9800 .
C18 H18B 0.9800 .
C18 H18C 0.9800 .
C17 H17A 0.9800 .
C17 H17B 0.9800 .
C17 H17C 0.9800 .

loop_
_geom_torsion_atom_site_label_1
_geom_torsion_atom_site_label_2
_geom_torsion_atom_site_label_3
_geom_torsion_atom_site_label_4
_geom_torsion
_geom_torsion_site_symmetry_1
_geom_torsion_site_symmetry_4
C19 As1 C11 N2 0.000(1) . .
C19 As1 C11 Th01 180.0 . .
C5 C1 C2 C3 0(2) . .
C6' C1 C2 C3 -173.7(16) . .
Th01 C1 C2 C3 68.7(13) . .
C5 C1 C2 C7' 177.3(17) . .
C6' C1 C2 C7' 4(3) . .
Th01 C1 C2 C7' -113.7(19) . .
C5 C1 C2 Th01 -69.0(12) . .
C6' C1 C2 Th01 117.6(17) . .
C5' C1' C2' C3' 1(2) . .
C6 C1' C2' C3' -172.6(17) . .
Th01 C1' C2' C3' 69.4(14) . .
C5' C1' C2' C7 174.1(19) . .
C6 C1' C2' C7 1(3) . .
Th01 C1' C2' C7 -117(2) . .
C5' C1' C2' Th01 -68.6(12) . .
C6 C1' C2' Th01 118.0(18) . .
C1 C2 C3 C4 0.6(19) . .
C7' C2 C3 C4 -176.8(19) . .
Th01 C2 C3 C4 68.8(9) . .
C1 C2 C3 C8' 177.9(14) . .
C7' C2 C3 C8' 1(3) . .
Th01 C2 C3 C8' -113.8(12) . .
C1 C2 C3 Th01 -68.3(14) . .
C7' C2 C3 Th01 114(2) . .
C1' C2' C3' C4' 0(2) . .
C7 C2' C3' C4' -173.6(18) . .
Th01 C2' C3' C4' 68.3(9) . .
C1' C2' C3' C8 172.2(15) . .
C7 C2' C3' C8 -1(3) . .
Th01 C2' C3' C8 -119.4(13) . .
C1' C2' C3' Th01 -68.4(15) . .
C7 C2' C3' Th01 118(2) . .
C2 C3 C4 C5 -0.6(15) . .
C8' C3 C4 C5 -177.9(11) . .
Th01 C3 C4 C5 68.3(7) . .
C2 C3 C4 C9' 169.4(13) . .
C8' C3 C4 C9' -7.9(18) . .
Th01 C3 C4 C9' -121.7(10) . .
C2 C3 C4 Th01 -68.9(12) . .
C8' C3 C4 Th01 113.7(12) . .
C2' C3' C4' C5' -0.7(15) . .
C8 C3' C4' C5' -173.4(11) . .
Th01 C3' C4' C5' 67.2(8) . .
C2' C3' C4' C9 171.1(13) . .
C8 C3' C4' C9 -1.6(18) . .
Th01 C3' C4' C9 -120.9(10) . .
C2' C3' C4' Th01 -67.9(12) . .
C8 C3' C4' Th01 119.4(12) . .
C3 C4 C5 C1 0.4(14) . .
C9' C4 C5 C1 -170.0(12) . .
Th01 C4 C5 C1 69.5(10) . .
C3 C4 C5 C10' 176.2(11) . .
C9' C4 C5 C10' 5.7(17) . .
Th01 C4 C5 C10' -114.8(11) . .
C3 C4 C5 Th01 -69.1(8) . .
C9' C4 C5 Th01 120.5(9) . .
C2 C1 C5 C4 -0.1(18) . .
C6' C1 C5 C4 173.2(15) . .
Th01 C1 C5 C4 -69.9(8) . .
C2 C1 C5 C10' -175.8(14) . .
C6' C1 C5 C10' -3(3) . .
Th01 C1 C5 C10' 114.4(12) . .
C2 C1 C5 Th01 69.8(14) . .
C6' C1 C5 Th01 -117.0(18) . .
C3' C4' C5' C1' 1.2(15) . .
C9 C4' C5' C1' -170.6(13) . .
Th01 C4' C5' C1' 70.2(11) . .
C3' C4' C5' C10 -178.1(11) . .
C9 C4' C5' C10 10.1(18) . .
Th01 C4' C5' C10 -109.1(12) . .
C3' C4' C5' Th01 -69.0(8) . .
C9 C4' C5' Th01 119.2(10) . .
C2' C1' C5' C4' -1.2(19) . .
C6 C1' C5' C4' 171.5(17) . .
Th01 C1' C5' C4' -71.1(9) . .
C2' C1' C5' C10 178.1(14) . .
C6 C1' C5' C10 -9(3) . .
Th01 C1' C5' C10 108.3(10) . .
C2' C1' C5' Th01 69.9(15) . .
C6 C1' C5' Th01 -117(2) . .
C20 C19 C20 C21 -3.6(8) 8_575 .
As1 C19 C20 C21 164.7(4) . .
C20 C19 C20 C23 177.3(3) 8_575 .
As1 C19 C20 C23 -14.4(6) . .
C19 C20 C21 C22 0.0(8) . .
C23 C20 C21 C22 179.1(5) . .
C20 C21 C22 C21 3.6(10) . 8_575
C20 C21 C22 C26 -178.3(6) . .
C21 C20 C23 C24 44.6(6) . .
C19 C20 C23 C24 -136.3(5) . .
C21 C20 C23 C25 -80.8(5) . .
C19 C20 C23 C25 98.4(5) . .
C21 C22 C26 C27 -89.0(6) . .
C21 C22 C26 C27 89.0(6) 8_575 .
C21 C22 C26 C28 91.0(6) . .
C21 C22 C26 C28 -91.0(6) 8_575 .
As1 C11 N2 C13 0.000(1) . .
Th01 C11 N2 C13 180.000(0) . .
As1 C11 N2 Th01 180.000(1) . .
C11 N2 C13 C15 180.000(0) . .
Th01 N2 C13 C15 0.000(1) . .
C11 N2 C13 C14 -60.5(3) . .
Th01 N2 C13 C14 119.5(3) . .
C11 N2 C13 C14 60.5(3) . 8_575
Th01 N2 C13 C14 -119.5(3) . 8_575
